data_4103866
loop_
_publ_author_name
'Steven P. Reade'
'Mary F. Mahon'
'Michael K. Whittlesey'

_publ_section_title
;
 Catalytic Hydrodefluorination of Aromatic Fluorocarbons by Ruthenium
 N-Heterocyclic Carbene Complexes
;
_journal_name_full 'Journal of the American Chemical Society'
_journal_page_first 1847
_journal_page_last 1861
_journal_paper_doi 10.1021/ja806545e
_journal_volume 131
_journal_year 2009
_chemical_formula_sum 'C47 H54 F N2 O3 P Ru'
_chemical_formula_weight 846.00
_chemical_name_systematic
;
 ?
;
_space_group_IT_number 19
_symmetry_cell_setting orthorhombic
_symmetry_space_group_name_Hall 'P 2ac 2ab'
_symmetry_space_group_name_H-M 'P 21 21 21'
_atom_sites_solution_hydrogens geom
_atom_sites_solution_primary direct
_atom_sites_solution_secondary difmap
_audit_creation_method SHELXL-97
_cell_angle_alpha 90.00
_cell_angle_beta 90.00
_cell_angle_gamma 90.00
_cell_formula_units_Z 4
_cell_length_a 10.7450(1)
_cell_length_b 31.7660(3)
_cell_length_c 12.5000(1)
_cell_measurement_reflns_used 96071
_cell_measurement_temperature 150(2)
_cell_measurement_theta_max 30.034
_cell_measurement_theta_min 2.910
_cell_volume 4266.57(7)
_computing_cell_refinement 'HKL Scalepack (Otwinowski & Minor 1997)'
_computing_data_collection 'Collect (Bruker AXS BV, 1997-2004)'
_computing_data_reduction 'Denzo & Scalepack (Otwinowski & Minor, 1997)'
_computing_molecular_graphics 'ORTEX (P.McArdle, 1995)'
_computing_publication_material 'SHELXL-97/2 (Sheldrick,1997)'
_computing_structure_refinement 'SHELXL-97 (Sheldrick, 1997)'
_computing_structure_solution 'SHELXS-97 (Sheldrick, 1990)'
_diffrn_ambient_temperature 150(2)
_diffrn_measured_fraction_theta_full 0.996
_diffrn_measured_fraction_theta_max 0.996
_diffrn_measurement_device_type '95mm CCD camera on \k-goniostat'
_diffrn_measurement_method CCD
_diffrn_radiation_monochromator graphite
_diffrn_radiation_source 'fine-focus sealed tube'
_diffrn_radiation_type MoK\a
_diffrn_radiation_wavelength 0.71073
_diffrn_reflns_av_R_equivalents 0.0842
_diffrn_reflns_av_sigmaI/netI 0.0561
_diffrn_reflns_limit_h_max 15
_diffrn_reflns_limit_h_min -15
_diffrn_reflns_limit_k_max 44
_diffrn_reflns_limit_k_min -44
_diffrn_reflns_limit_l_max 17
_diffrn_reflns_limit_l_min -17
_diffrn_reflns_number 59628
_diffrn_reflns_theta_full 30.05
_diffrn_reflns_theta_max 30.05
_diffrn_reflns_theta_min 3.58
_exptl_absorpt_coefficient_mu 0.453
_exptl_absorpt_correction_T_max 0.94
_exptl_absorpt_correction_T_min 0.88
_exptl_absorpt_correction_type multi-scan
_exptl_crystal_colour Colourless
_exptl_crystal_density_diffrn 1.317
_exptl_crystal_density_method 'not measured'
_exptl_crystal_description Block
_exptl_crystal_F_000 1768
_exptl_crystal_size_max 0.25
_exptl_crystal_size_mid 0.25
_exptl_crystal_size_min 0.15
_refine_diff_density_max 0.838
_refine_diff_density_min -0.866
_refine_diff_density_rms 0.083
_refine_ls_abs_structure_details 'Flack H D (1983), Acta Cryst. A39, 876-881'
_refine_ls_abs_structure_Flack 0.21(2)
_refine_ls_extinction_coef 0.0013(3)
_refine_ls_extinction_expression Fc^*^=kFc[1+0.001xFc^2^\l^3^/sin(2\q)]^-1/4^
_refine_ls_extinction_method SHELXL
_refine_ls_goodness_of_fit_ref 1.076
_refine_ls_hydrogen_treatment constr
_refine_ls_matrix_type full
_refine_ls_number_parameters 523
_refine_ls_number_reflns 12460
_refine_ls_number_restraints 8
_refine_ls_restrained_S_all 1.126
_refine_ls_R_factor_all 0.0523
_refine_ls_R_factor_gt 0.0450
_refine_ls_shift/su_max 0.001
_refine_ls_shift/su_mean 0.000
_refine_ls_structure_factor_coef Fsqd
_refine_ls_weighting_details 'calc w=1/[\s^2^(Fo^2^)+(0.0336P)^2^+3.3012P] where P=(Fo^2^+2Fc^2^)/3'
_refine_ls_weighting_scheme calc
_refine_ls_wR_factor_gt 0.0978
_refine_ls_wR_factor_ref 0.1012
_reflns_number_gt 11277
_reflns_number_total 12460
_reflns_threshold_expression >2sigma(I)
_cod_data_source_file ja806545e_si_002_8.cif
_cod_data_source_block supp_3_k07mkw29
_cod_depositor_comments
;
The following automatic conversions were performed:

'_exptl_absorpt_correction_type' value 'Multi-Scan' changed to
'multi-scan' according to the built-in table from CIF Core dictionary
named 'cif_core.dic' version 2.4.1 from 2010-06-29.

Automatic conversion script
Id: cif_fix_values 1715 2011-07-08 13:25:40Z adriana 
;
_cod_database_code 4103866

loop_
_symmetry_equiv_pos_as_xyz
'x, y, z'
'-x+1/2, -y, z+1/2'
'x+1/2, -y+1/2, -z'
'-x, y+1/2, -z+1/2'

loop_
_atom_site_label
_atom_site_type_symbol
_atom_site_fract_x
_atom_site_fract_y
_atom_site_fract_z
_atom_site_U_iso_or_equiv
_atom_site_adp_type
_atom_site_occupancy
_atom_site_symmetry_multiplicity
_atom_site_calc_flag
_atom_site_refinement_flags
_atom_site_disorder_assembly
_atom_site_disorder_group
Ru1 Ru 0.61950(2) 0.139010(7) 0.837423(18) 0.02262(6) Uani 1 1 d D . .
P1 P 0.67942(6) 0.15691(2) 0.66182(7) 0.02125(14) Uani 1 1 d . A .
C2A C 0.7865(3) 0.13885(18) 0.8863(4) 0.0022(8) Uiso 0.50 1 d PD A 2
F1A F 0.4388(4) 0.1343(2) 0.7931(5) 0.0279(13) Uani 0.50 1 d PD A 2
O1 O 0.5886(3) 0.22987(8) 0.9259(3) 0.0512(8) Uani 1 1 d . . .
O2 O 0.3508(3) 0.14854(19) 0.7619(4) 0.0438(13) Uani 0.50 1 d PD A 1
N1 N 0.5536(2) 0.11394(8) 1.0745(2) 0.0236(5) Uani 1 1 d . . .
N2 N 0.5597(2) 0.05984(8) 0.9725(2) 0.0217(5) Uani 1 1 d . . .
C1 C 0.5997(3) 0.19620(9) 0.8988(3) 0.0316(7) Uani 1 1 d . A .
C2 C 0.4540(5) 0.1440(4) 0.7897(13) 0.030(3) Uiso 0.50 1 d PD A 1
C3 C 0.5704(3) 0.10271(9) 0.9705(2) 0.0206(5) Uani 1 1 d . A .
C4 C 0.5347(3) 0.07933(10) 1.1390(2) 0.0274(6) Uani 1 1 d . A .
H4 H 0.5213 0.0795 1.2141 0.033 Uiso 1 1 calc R . .
C5 C 0.5388(3) 0.04539(10) 1.0753(3) 0.0268(6) Uani 1 1 d . A .
H5 H 0.5292 0.0169 1.0967 0.032 Uiso 1 1 calc R . .
C6 C 0.5361(3) 0.15642(10) 1.1139(3) 0.0270(6) Uani 1 1 d . A .
C7 C 0.4155(3) 0.17323(11) 1.1097(3) 0.0326(7) Uani 1 1 d . . .
C8 C 0.3976(4) 0.21263(12) 1.1561(4) 0.0469(9) Uani 1 1 d . A .
H8 H 0.3171 0.2250 1.1551 0.056 Uiso 1 1 calc R . .
C9 C 0.4952(4) 0.23401(13) 1.2036(4) 0.0523(11) Uani 1 1 d . . .
H9 H 0.4808 0.2606 1.2358 0.063 Uiso 1 1 calc R A .
C10 C 0.6140(4) 0.21690(11) 1.2046(3) 0.0453(9) Uani 1 1 d . A .
H10 H 0.6803 0.2323 1.2364 0.054 Uiso 1 1 calc R . .
C11 C 0.6376(3) 0.17774(10) 1.1600(3) 0.0323(6) Uani 1 1 d . . .
C12 C 0.3072(3) 0.15004(12) 1.0587(3) 0.0391(8) Uani 1 1 d . A .
H12 H 0.3429 0.1276 1.0117 0.047 Uiso 1 1 calc R . .
C13 C 0.2266(4) 0.17821(16) 0.9884(4) 0.0565(12) Uani 1 1 d . . .
H13A H 0.1781 0.1973 1.0337 0.085 Uiso 1 1 calc R A .
H13B H 0.1700 0.1608 0.9459 0.085 Uiso 1 1 calc R . .
H13C H 0.2800 0.1947 0.9405 0.085 Uiso 1 1 calc R . .
C14 C 0.2274(4) 0.12830(17) 1.1429(4) 0.0607(13) Uani 1 1 d . . .
H14A H 0.2786 0.1083 1.1832 0.091 Uiso 1 1 calc R A .
H14B H 0.1592 0.1132 1.1078 0.091 Uiso 1 1 calc R . .
H14C H 0.1931 0.1494 1.1919 0.091 Uiso 1 1 calc R . .
C15 C 0.7679(3) 0.15908(11) 1.1612(4) 0.0364(7) Uani 1 1 d . A .
H15 H 0.7698 0.1348 1.1102 0.044 Uiso 1 1 calc R . .
C16 C 0.8660(4) 0.19117(14) 1.1256(4) 0.0533(11) Uani 1 1 d . . .
H16A H 0.8426 0.2028 1.0558 0.080 Uiso 1 1 calc R A .
H16B H 0.9472 0.1773 1.1199 0.080 Uiso 1 1 calc R . .
H16C H 0.8709 0.2140 1.1782 0.080 Uiso 1 1 calc R . .
C17 C 0.7988(4) 0.14250(15) 1.2728(3) 0.0458(9) Uani 1 1 d . . .
H17A H 0.7931 0.1655 1.3247 0.069 Uiso 1 1 calc R A .
H17B H 0.8834 0.1310 1.2731 0.069 Uiso 1 1 calc R . .
H17C H 0.7396 0.1203 1.2922 0.069 Uiso 1 1 calc R . .
C18 C 0.5556(3) 0.03083(9) 0.8832(2) 0.0232(6) Uani 1 1 d . A .
C19 C 0.6664(3) 0.01223(9) 0.8472(3) 0.0277(6) Uani 1 1 d . . .
C20 C 0.6570(4) -0.01855(11) 0.7687(3) 0.0361(8) Uani 1 1 d . A .
H20 H 0.7302 -0.0320 0.7433 0.043 Uiso 1 1 calc R . .
C21 C 0.5421(4) -0.02988(12) 0.7268(3) 0.0419(9) Uani 1 1 d . . .
H21 H 0.5372 -0.0513 0.6739 0.050 Uiso 1 1 calc R A .
C22 C 0.4359(4) -0.01035(11) 0.7614(3) 0.0364(8) Uani 1 1 d . A .
H22 H 0.3582 -0.0180 0.7308 0.044 Uiso 1 1 calc R . .
C23 C 0.8411(4) -0.00871(14) 0.9681(4) 0.0476(10) Uani 1 1 d . . .
H26A H 0.7820 -0.0129 1.0268 0.071 Uiso 1 1 calc R A .
H26B H 0.9214 0.0004 0.9971 0.071 Uiso 1 1 calc R . .
H26C H 0.8519 -0.0352 0.9289 0.071 Uiso 1 1 calc R . .
C24 C 0.4393(3) 0.02068(9) 0.8409(3) 0.0265(6) Uani 1 1 d . . .
C25 C 0.7913(3) 0.02484(10) 0.8925(3) 0.0317(7) Uani 1 1 d . A .
H25 H 0.7797 0.0513 0.9345 0.038 Uiso 1 1 calc R . .
C27 C 0.8865(4) 0.03377(14) 0.8030(4) 0.0488(10) Uani 1 1 d . . .
H27A H 0.9117 0.0072 0.7696 0.073 Uiso 1 1 calc R A .
H27B H 0.9597 0.0477 0.8335 0.073 Uiso 1 1 calc R . .
H27C H 0.8486 0.0521 0.7490 0.073 Uiso 1 1 calc R . .
C28 C 0.3206(3) 0.04217(11) 0.8773(3) 0.0334(7) Uani 1 1 d . A .
H28 H 0.3448 0.0681 0.9176 0.040 Uiso 1 1 calc R . .
C29 C 0.2481(4) 0.01409(15) 0.9532(4) 0.0524(11) Uani 1 1 d . . .
H29A H 0.2196 -0.0110 0.9149 0.079 Uiso 1 1 calc R A .
H29B H 0.1760 0.0295 0.9810 0.079 Uiso 1 1 calc R . .
H29C H 0.3019 0.0057 1.0128 0.079 Uiso 1 1 calc R . .
C30 C 0.2383(4) 0.05576(15) 0.7840(4) 0.0512(11) Uani 1 1 d . . .
H30A H 0.2882 0.0715 0.7321 0.077 Uiso 1 1 calc R A .
H30B H 0.1708 0.0737 0.8106 0.077 Uiso 1 1 calc R . .
H30C H 0.2030 0.0308 0.7493 0.077 Uiso 1 1 calc R . .
C31 C 0.8296(3) 0.13467(10) 0.6218(2) 0.0241(5) Uani 1 1 d . . .
C32 C 0.9363(3) 0.14695(10) 0.6759(3) 0.0360(8) Uani 1 1 d . A .
H32 H 0.9302 0.1666 0.7330 0.043 Uiso 1 1 calc R . .
C33 C 1.0511(3) 0.13095(11) 0.6479(4) 0.0423(9) Uani 1 1 d . . .
H33 H 1.1240 0.1404 0.6837 0.051 Uiso 1 1 calc R A .
C34 C 1.0599(3) 0.10133(13) 0.5680(3) 0.0419(9) Uani 1 1 d . A .
H34 H 1.1386 0.0897 0.5503 0.050 Uiso 1 1 calc R . .
C35 C 0.9553(3) 0.08851(13) 0.5136(3) 0.0417(9) Uani 1 1 d . . .
H35 H 0.9621 0.0683 0.4580 0.050 Uiso 1 1 calc R A .
C36 C 0.8407(3) 0.10503(11) 0.5399(3) 0.0320(7) Uani 1 1 d . A .
H36 H 0.7686 0.0962 0.5020 0.038 Uiso 1 1 calc R . .
C37 C 0.5686(3) 0.13590(10) 0.5641(2) 0.0243(5) Uani 1 1 d . . .
C38 C 0.5105(3) 0.09747(10) 0.5844(3) 0.0311(7) Uani 1 1 d . A .
H38 H 0.5307 0.0822 0.6473 0.037 Uiso 1 1 calc R . .
C39 C 0.4239(3) 0.08147(12) 0.5138(3) 0.0373(8) Uani 1 1 d . . .
H39 H 0.3847 0.0553 0.5286 0.045 Uiso 1 1 calc R A .
C40 C 0.3938(3) 0.10317(12) 0.4221(3) 0.0396(8) Uani 1 1 d . A .
H40 H 0.3335 0.0921 0.3743 0.048 Uiso 1 1 calc R . .
C41 C 0.4514(3) 0.14120(15) 0.3995(3) 0.0377(7) Uani 1 1 d . . .
H41 H 0.4314 0.1560 0.3357 0.045 Uiso 1 1 calc R A .
C42 C 0.5392(3) 0.15766(11) 0.4709(3) 0.0295(6) Uani 1 1 d . A .
H42 H 0.5787 0.1837 0.4557 0.035 Uiso 1 1 calc R . .
C43 C 0.6920(3) 0.21204(9) 0.6199(3) 0.0246(6) Uani 1 1 d . . .
C44 C 0.7837(3) 0.22608(11) 0.5505(3) 0.0336(7) Uani 1 1 d . A .
H44 H 0.8475 0.2074 0.5278 0.040 Uiso 1 1 calc R . .
C45 C 0.7824(4) 0.26746(12) 0.5144(4) 0.0451(10) Uani 1 1 d . . .
H45 H 0.8448 0.2769 0.4661 0.054 Uiso 1 1 calc R A .
C46 C 0.6914(4) 0.29481(12) 0.5479(4) 0.0454(10) Uani 1 1 d . A .
H46 H 0.6916 0.3231 0.5231 0.054 Uiso 1 1 calc R . .
C47 C 0.5993(4) 0.28137(11) 0.6177(3) 0.0406(9) Uani 1 1 d . . .
H47 H 0.5365 0.3003 0.6407 0.049 Uiso 1 1 calc R A .
C48 C 0.59943(18) 0.23952(7) 0.6542(2) 0.0316(7) Uani 1 1 d . A .
H48 H 0.5367 0.2301 0.7021 0.038 Uiso 1 1 calc R . .
O2A O 0.88834(18) 0.13631(7) 0.9158(2) 0.0442(11) Uani 0.50 1 d PRD A 2
O3B O 0.96506(18) 0.10174(7) 0.9854(2) 0.0430(13) Uani 0.50 1 d PR B 1
O3A O 0.32807(18) 0.19054(7) 0.7171(2) 0.0486(15) Uani 0.50 1 d PR C 2
F1 F 0.7982(4) 0.12625(12) 0.8833(4) 0.0441(14) Uani 0.50 1 d PD A 1
H1 H 0.6216 0.0946 0.8188 0.053 Uiso 1 1 d RD . .

loop_
_atom_site_aniso_label
_atom_site_aniso_U_11
_atom_site_aniso_U_22
_atom_site_aniso_U_33
_atom_site_aniso_U_23
_atom_site_aniso_U_13
_atom_site_aniso_U_12
Ru1 0.02827(10) 0.01856(9) 0.02103(10) 0.00173(9) 0.00169(10) -0.00080(9)
P1 0.0220(3) 0.0196(3) 0.0222(3) 0.0028(3) -0.0011(3) -0.0024(2)
F1A 0.0157(17) 0.039(4) 0.029(2) 0.004(2) -0.0045(17) -0.0031(19)
O1 0.082(2) 0.0256(13) 0.0460(17) -0.0027(11) 0.0004(16) 0.0006(13)
O2 0.022(2) 0.068(4) 0.041(3) 0.010(3) -0.004(2) 0.004(2)
N1 0.0265(12) 0.0231(12) 0.0211(13) 0.0008(10) 0.0025(10) 0.0016(10)
N2 0.0254(12) 0.0234(12) 0.0164(11) 0.0020(9) 0.0007(9) 0.0014(9)
C1 0.048(2) 0.0202(14) 0.0269(16) -0.0008(11) -0.0008(14) -0.0031(13)
C3 0.0218(12) 0.0200(13) 0.0199(13) 0.0016(10) 0.0021(10) 0.0023(10)
C4 0.0346(15) 0.0272(14) 0.0205(16) 0.0045(11) 0.0009(12) 0.0025(12)
C5 0.0354(16) 0.0248(14) 0.0204(15) 0.0055(11) 0.0026(12) 0.0024(12)
C6 0.0362(16) 0.0246(14) 0.0202(15) -0.0023(12) 0.0007(12) 0.0045(12)
C7 0.0378(18) 0.0336(17) 0.0263(17) -0.0018(13) -0.0010(13) 0.0091(13)
C8 0.050(2) 0.0404(18) 0.051(2) -0.0097(18) -0.004(2) 0.0188(16)
C9 0.066(3) 0.033(2) 0.058(3) -0.0170(18) -0.002(2) 0.0136(18)
C10 0.055(2) 0.0330(17) 0.048(2) -0.0100(16) -0.004(2) -0.0017(18)
C11 0.0384(16) 0.0297(14) 0.0286(15) -0.0032(14) 0.0002(16) -0.0002(12)
C12 0.0323(16) 0.045(2) 0.040(2) -0.0059(15) -0.0044(15) 0.0120(14)
C13 0.046(2) 0.069(3) 0.054(3) 0.002(2) -0.011(2) 0.017(2)
C14 0.045(2) 0.077(3) 0.060(3) 0.013(2) -0.012(2) -0.011(2)
C15 0.0335(15) 0.0383(17) 0.0375(18) -0.0024(17) -0.0014(17) -0.0038(13)
C16 0.047(2) 0.057(2) 0.056(3) 0.005(2) -0.001(2) -0.014(2)
C17 0.047(2) 0.048(2) 0.042(2) 0.001(2) -0.0109(17) 0.0008(19)
C18 0.0302(15) 0.0190(13) 0.0206(14) 0.0021(11) 0.0002(12) -0.0004(11)
C19 0.0315(14) 0.0234(13) 0.0280(16) 0.0006(13) 0.0011(14) 0.0015(11)
C20 0.045(2) 0.0300(16) 0.0329(18) -0.0068(14) 0.0064(15) 0.0029(14)
C21 0.057(2) 0.0348(19) 0.034(2) -0.0092(15) -0.0004(18) -0.0032(16)
C22 0.0412(19) 0.0341(17) 0.0340(19) -0.0013(14) -0.0093(16) -0.0055(14)
C23 0.046(2) 0.046(2) 0.051(3) 0.0045(19) -0.0167(19) 0.0002(17)
C24 0.0290(13) 0.0243(13) 0.0262(14) 0.0058(13) -0.0037(14) -0.0047(10)
C25 0.0324(16) 0.0262(15) 0.0366(19) -0.0033(13) 0.0040(14) 0.0064(12)
C27 0.0360(18) 0.055(2) 0.056(3) -0.0050(19) 0.0155(19) -0.0001(18)
C28 0.0287(15) 0.0312(16) 0.0405(19) 0.0039(14) 0.0003(14) -0.0065(13)
C29 0.040(2) 0.062(3) 0.055(3) 0.015(2) 0.0094(19) -0.008(2)
C30 0.0328(19) 0.062(3) 0.059(3) 0.020(2) -0.0051(19) 0.0023(18)
C31 0.0248(12) 0.0222(13) 0.0252(13) 0.0066(12) 0.0011(11) -0.0020(11)
C32 0.0284(14) 0.0310(17) 0.049(2) 0.0009(15) -0.0097(15) -0.0019(12)
C33 0.0255(14) 0.0402(19) 0.061(3) 0.0118(18) -0.0080(16) -0.0047(12)
C34 0.0311(17) 0.047(2) 0.047(2) 0.0153(18) 0.0117(16) 0.0082(16)
C35 0.0385(19) 0.054(2) 0.0329(19) -0.0018(17) 0.0066(16) 0.0149(16)
C36 0.0314(16) 0.0401(18) 0.0245(16) -0.0003(14) -0.0034(12) 0.0037(13)
C37 0.0223(12) 0.0256(14) 0.0249(13) -0.0056(13) -0.0017(10) -0.0005(12)
C38 0.0296(15) 0.0284(16) 0.0354(18) -0.0020(13) -0.0073(14) -0.0024(12)
C39 0.0314(16) 0.0352(18) 0.045(2) -0.0086(16) -0.0015(15) -0.0073(14)
C40 0.0272(16) 0.050(2) 0.042(2) -0.0135(16) -0.0046(16) -0.0006(15)
C41 0.0349(16) 0.053(2) 0.0258(16) -0.0014(18) -0.0055(13) 0.0026(18)
C42 0.0307(15) 0.0335(16) 0.0243(16) 0.0002(13) -0.0017(13) 0.0013(13)
C43 0.0279(14) 0.0205(13) 0.0255(15) 0.0068(11) -0.0027(12) -0.0037(11)
C44 0.0309(16) 0.0320(17) 0.038(2) 0.0090(14) 0.0009(14) -0.0041(13)
C45 0.042(2) 0.040(2) 0.054(3) 0.0200(19) 0.0032(19) -0.0101(16)
C46 0.050(2) 0.0266(17) 0.060(3) 0.0149(17) -0.007(2) -0.0017(15)
C47 0.045(2) 0.0272(16) 0.050(2) 0.0064(15) -0.0090(17) 0.0058(14)
C48 0.0317(15) 0.0267(14) 0.0364(18) 0.0050(14) -0.0033(15) 0.0010(11)
O2A 0.036(2) 0.063(3) 0.034(2) -0.007(3) -0.001(2) -0.004(3)
O3B 0.039(3) 0.038(3) 0.051(3) -0.007(2) -0.029(3) 0.009(2)
O3A 0.037(3) 0.055(3) 0.054(4) 0.032(3) 0.002(3) 0.013(2)
F1 0.033(2) 0.059(4) 0.040(3) 0.008(3) -0.007(2) 0.022(2)

loop_
_atom_type_symbol
_atom_type_description
_atom_type_scat_dispersion_real
_atom_type_scat_dispersion_imag
_atom_type_scat_source
Ru Ru -1.2594 0.8363 'International Tables Vol C Tables 4.2.6.8 and 6.1.1.4'
C C 0.0033 0.0016 'International Tables Vol C Tables 4.2.6.8 and 6.1.1.4'
H H 0.0000 0.0000 'International Tables Vol C Tables 4.2.6.8 and 6.1.1.4'
F F 0.0171 0.0103 'International Tables Vol C Tables 4.2.6.8 and 6.1.1.4'
N N 0.0061 0.0033 'International Tables Vol C Tables 4.2.6.8 and 6.1.1.4'
O O 0.0106 0.0060 'International Tables Vol C Tables 4.2.6.8 and 6.1.1.4'
P P 0.1023 0.0942 'International Tables Vol C Tables 4.2.6.8 and 6.1.1.4'

loop_
_geom_angle_atom_site_label_1
_geom_angle_atom_site_label_2
_geom_angle_atom_site_label_3
_geom_angle
C2 Ru1 C2A 175.3(4)
C2 Ru1 C1 86.8(4)
C2A Ru1 C1 88.8(2)
C2 Ru1 F1A 9.4(5)
C2A Ru1 F1A 174.8(2)
C1 Ru1 F1A 94.0(2)
C2 Ru1 F1 173.1(4)
C2A Ru1 F1 11.5(2)
C1 Ru1 F1 100.01(16)
F1A Ru1 F1 164.3(2)
C2 Ru1 C3 93.4(5)
C2A Ru1 C3 88.90(19)
C1 Ru1 C3 99.80(12)
F1A Ru1 C3 86.3(2)
F1 Ru1 C3 84.52(17)
C2 Ru1 P1 86.7(5)
C2A Ru1 P1 92.42(17)
C1 Ru1 P1 99.70(10)
F1A Ru1 P1 91.4(2)
F1 Ru1 P1 93.01(16)
C3 Ru1 P1 160.48(8)
C31 P1 C37 104.48(14)
C31 P1 C43 103.03(14)
C37 P1 C43 101.84(15)
C31 P1 Ru1 113.71(10)
C37 P1 Ru1 110.82(10)
C43 P1 Ru1 121.14(11)
O2A C2A Ru1 176.2(5)
C3 N1 C4 111.7(3)
C3 N1 C6 125.9(3)
C4 N1 C6 121.7(2)
C3 N2 C5 111.2(3)
C3 N2 C18 128.5(3)
C5 N2 C18 120.0(2)
O1 C1 Ru1 174.7(3)
O2 C2 Ru1 177.4(12)
N1 C3 N2 103.5(2)
N1 C3 Ru1 130.5(2)
N2 C3 Ru1 125.8(2)
C5 C4 N1 106.9(3)
C4 C5 N2 106.8(3)
C7 C6 C11 123.2(3)
C7 C6 N1 117.5(3)
C11 C6 N1 119.1(3)
C8 C7 C6 117.0(3)
C8 C7 C12 120.3(3)
C6 C7 C12 122.6(3)
C9 C8 C7 121.0(3)
C8 C9 C10 120.6(4)
C11 C10 C9 121.1(4)
C10 C11 C6 117.0(3)
C10 C11 C15 121.0(3)
C6 C11 C15 122.0(3)
C7 C12 C14 111.2(3)
C7 C12 C13 113.1(3)
C14 C12 C13 110.2(3)
C11 C15 C17 110.1(3)
C11 C15 C16 111.8(3)
C17 C15 C16 110.2(3)
C24 C18 C19 122.8(3)
C24 C18 N2 117.8(3)
C19 C18 N2 119.3(3)
C20 C19 C18 117.5(3)
C20 C19 C25 121.1(3)
C18 C19 C25 121.5(3)
C21 C20 C19 120.9(3)
C22 C21 C20 120.3(3)
C21 C22 C24 121.4(3)
C18 C24 C22 117.1(3)
C18 C24 C28 122.4(3)
C22 C24 C28 120.5(3)
C19 C25 C23 111.1(3)
C19 C25 C27 111.4(3)
C23 C25 C27 110.3(3)
C24 C28 C29 110.8(3)
C24 C28 C30 112.7(3)
C29 C28 C30 110.3(3)
C32 C31 C36 118.5(3)
C32 C31 P1 119.1(2)
C36 C31 P1 122.4(2)
C33 C32 C31 120.8(4)
C34 C33 C32 119.8(3)
C35 C34 C33 120.4(3)
C34 C35 C36 120.0(4)
C35 C36 C31 120.5(3)
C42 C37 C38 119.1(3)
C42 C37 P1 121.7(2)
C38 C37 P1 119.3(2)
C39 C38 C37 120.6(3)
C40 C39 C38 120.4(3)
C39 C40 C41 120.1(3)
C40 C41 C42 119.7(3)
C37 C42 C41 120.1(3)
C44 C43 C48 120.0(3)
C44 C43 P1 122.6(3)
C48 C43 P1 117.3(2)
C43 C44 C45 120.0(3)
C46 C45 C44 120.4(4)
C45 C46 C47 120.3(3)
C46 C47 C48 119.7(3)
C43 C48 C47 119.6(3)

loop_
_geom_bond_atom_site_label_1
_geom_bond_atom_site_label_2
_geom_bond_distance
Ru1 C2 1.883(3)
Ru1 C2A 1.896(2)
Ru1 C1 1.983(3)
Ru1 F1A 2.025(4)
Ru1 F1 2.044(4)
Ru1 C3 2.092(3)
Ru1 P1 2.3572(9)
P1 C31 1.831(3)
P1 C37 1.832(3)
P1 C43 1.833(3)
C2A O2A 1.157(2)
O1 C1 1.128(4)
O2 C2 1.171(3)
N1 C3 1.360(4)
N1 C4 1.378(4)
N1 C6 1.449(4)
N2 C3 1.367(4)
N2 C5 1.383(4)
N2 C18 1.448(4)
C4 C5 1.341(4)
C6 C7 1.402(5)
C6 C11 1.408(5)
C7 C8 1.393(5)
C7 C12 1.517(5)
C8 C9 1.384(6)
C9 C10 1.387(6)
C10 C11 1.387(5)
C11 C15 1.521(5)
C12 C14 1.523(6)
C12 C13 1.524(6)
C15 C17 1.527(6)
C15 C16 1.532(5)
C18 C24 1.394(4)
C18 C19 1.403(4)
C19 C20 1.389(5)
C19 C25 1.511(5)
C20 C21 1.388(6)
C21 C22 1.369(6)
C22 C24 1.401(5)
C23 C25 1.521(5)
C24 C28 1.517(5)
C25 C27 1.542(5)
C28 C29 1.517(5)
C28 C30 1.527(5)
C31 C32 1.387(4)
C31 C36 1.396(5)
C32 C33 1.380(5)
C33 C34 1.376(6)
C34 C35 1.375(6)
C35 C36 1.379(5)
C37 C42 1.391(4)
C37 C38 1.394(4)
C38 C39 1.379(5)
C39 C40 1.376(6)
C40 C41 1.386(6)
C41 C42 1.400(5)
C43 C44 1.386(5)
C43 C48 1.391(4)
C44 C45 1.390(5)
C45 C46 1.373(6)
C46 C47 1.387(6)
C47 C48 1.406(4)
